data_4503701
loop_
_publ_author_name
'Shi, Lei'
'Bonneau, Charlotte'
'Li, Yafeng'
'Sun, Junliang'
'Yue, Huijuan'
'Zou, Xiaodong'

_publ_section_title
;
 SU-22 and SU-23: Layered Germanates Built from 4-Coordinated Ge7Clusters
 Exhibiting Structural Variations on the 44Topology
;
_journal_issue 10
_journal_name_full 'Crystal Growth &amp; Design'
_journal_page_first 3695
_journal_paper_doi 10.1021/cg800304r
_journal_volume 8
_journal_year 2008
_chemical_formula_sum 'C14 H47 F Ge7.2 N4 O19.4'
_chemical_formula_weight 1123.60
_chemical_name_systematic
; 
 ? 
;
_space_group_IT_number 14
_symmetry_cell_setting monoclinic
_symmetry_space_group_name_Hall '-P 2yn'
_symmetry_space_group_name_H-M 'P 1 21/n 1'
_atom_sites_solution_hydrogens none
_atom_sites_solution_primary direct
_atom_sites_solution_secondary difmap
_audit_creation_method SHELXL-97
_cell_angle_alpha 90.00
_cell_angle_beta 100.03(3)
_cell_angle_gamma 90.00
_cell_formula_units_Z 4
_cell_length_a 13.036(3)
_cell_length_b 9.4726(19)
_cell_length_c 30.814(6)
_cell_measurement_temperature 293(2)
_cell_volume 3746.9(14)
_computing_structure_refinement 'SHELXL-97 (Sheldrick, 1997)'
_computing_structure_solution 'SHELXS-97 (Sheldrick, 1990)'
_diffrn_ambient_temperature 293(2)
_diffrn_measured_fraction_theta_full 0.974
_diffrn_measured_fraction_theta_max 0.974
_diffrn_radiation_monochromator graphite
_diffrn_radiation_source 'fine-focus sealed tube'
_diffrn_radiation_type MoK\a
_diffrn_radiation_wavelength 0.71073
_diffrn_reflns_av_R_equivalents 0.0510
_diffrn_reflns_av_sigmaI/netI 0.0358
_diffrn_reflns_limit_h_max 14
_diffrn_reflns_limit_h_min -14
_diffrn_reflns_limit_k_max 10
_diffrn_reflns_limit_k_min -10
_diffrn_reflns_limit_l_max 35
_diffrn_reflns_limit_l_min -35
_diffrn_reflns_number 20209
_diffrn_reflns_theta_full 24.02
_diffrn_reflns_theta_max 24.02
_diffrn_reflns_theta_min 3.59
_exptl_absorpt_coefficient_mu 5.774
_exptl_absorpt_correction_T_max 0.7611
_exptl_absorpt_correction_T_min 0.3632
_exptl_absorpt_correction_type numerical
_exptl_crystal_density_diffrn 1.992
_exptl_crystal_density_method 'not measured'
_exptl_crystal_F_000 2214
_exptl_crystal_size_max 0.22
_exptl_crystal_size_mid 0.15
_exptl_crystal_size_min 0.05
_refine_diff_density_max 1.253
_refine_diff_density_min -0.603
_refine_diff_density_rms 0.148
_refine_ls_extinction_method none
_refine_ls_goodness_of_fit_ref 1.012
_refine_ls_hydrogen_treatment none
_refine_ls_matrix_type full
_refine_ls_number_parameters 437
_refine_ls_number_reflns 5741
_refine_ls_number_restraints 4
_refine_ls_restrained_S_all 1.012
_refine_ls_R_factor_all 0.0413
_refine_ls_R_factor_gt 0.0349
_refine_ls_shift/su_max 0.001
_refine_ls_shift/su_mean 0.000
_refine_ls_structure_factor_coef Fsqd
_refine_ls_weighting_details 'calc w=1/[\s^2^(Fo^2^)+(0.0878P)^2^+10.2003P] where P=(Fo^2^+2Fc^2^)/3'
_refine_ls_weighting_scheme calc
_refine_ls_wR_factor_gt 0.1169
_refine_ls_wR_factor_ref 0.1234
_reflns_number_gt 4982
_reflns_number_total 5741
_reflns_threshold_expression >2sigma(I)
_cod_data_source_file cg800304r_si_002.cif
_cod_data_source_block 2079-21sunf
_cod_original_cell_volume 3747.1(13)
_cod_original_sg_symbol_H-M P21/n
_cod_original_formula_sum 'C14 H47 F Ge7.20 N4 O19.40'
_cod_database_code 4503701

loop_
_symmetry_equiv_pos_as_xyz
'x, y, z'
'-x+1/2, y+1/2, -z+1/2'
'-x, -y, -z'
'x-1/2, -y-1/2, z-1/2'

loop_
_atom_site_label
_atom_site_type_symbol
_atom_site_fract_x
_atom_site_fract_y
_atom_site_fract_z
_atom_site_U_iso_or_equiv
_atom_site_adp_type
_atom_site_occupancy
_atom_site_symmetry_multiplicity
_atom_site_calc_flag
_atom_site_refinement_flags
Ge1 Ge 1.01437(4) 0.26577(6) 0.285105(19) 0.01320(16) Uani 1 1 d .
Ge2 Ge 0.91823(5) 0.42054(7) 0.17614(2) 0.02306(18) Uani 1 1 d .
Ge3 Ge 1.01168(5) 0.14414(7) 0.17130(2) 0.02192(18) Uani 1 1 d .
Ge4 Ge 0.88428(4) 0.02068(6) 0.23763(2) 0.01507(17) Uani 1 1 d .
Ge5 Ge 0.78497(4) 0.31062(6) 0.24299(2) 0.01651(17) Uani 1 1 d .
Ge7 Ge 1.20466(4) 0.23044(6) 0.23991(2) 0.01537(17) Uani 1 1 d .
Ge6 Ge 1.10638(4) 0.52169(6) 0.24320(2) 0.01470(17) Uani 1 1 d .
Ge8A Ge 0.9772(11) -0.1323(16) 0.1050(5) 0.084(5) Uani 0.093(3) 1 d PD
Ge8B Ge 0.9712(6) 0.0784(10) 0.0661(2) 0.037(3) Uani 0.093(3) 1 d PD
F1 F 1.0437(3) 0.2567(3) 0.34465(11) 0.0223(7) Uani 1 1 d .
O1 O 0.9895(3) 0.2761(4) 0.22197(12) 0.0163(8) Uani 1 1 d .
O2 O 0.9693(3) 0.0773(4) 0.28346(13) 0.0182(8) Uani 1 1 d .
O3 O 0.8805(3) 0.3291(4) 0.28851(13) 0.0189(9) Uani 1 1 d .
O4 O 1.0623(3) 0.4554(4) 0.28872(13) 0.0172(8) Uani 1 1 d .
O5 O 1.1520(3) 0.2004(4) 0.28641(13) 0.0175(8) Uani 1 1 d .
O6 O 0.8013(3) 0.4136(4) 0.19755(14) 0.0218(9) Uani 1 1 d .
O7 O 1.0111(3) 0.5502(4) 0.19711(14) 0.0230(9) Uani 1 1 d .
O8 O 0.9504(3) 0.2872(5) 0.14109(13) 0.0261(10) Uani 1 1 d .
O9 O 1.1478(3) 0.1406(4) 0.19201(14) 0.0225(9) Uani 1 1 d .
O10 O 0.9390(3) 0.0071(4) 0.19018(14) 0.0231(9) Uani 1 1 d .
O11 O 0.7738(3) 0.1323(4) 0.22609(14) 0.0211(9) Uani 1 1 d .
O12 O 1.2062(3) 0.4132(4) 0.22972(14) 0.0196(9) Uani 1 1 d .
O13 O 0.8576(3) 0.5301(4) 0.13202(14) 0.0259(10) Uani 1 1 d .
O14 O 1.0292(3) 0.0494(5) 0.12338(14) 0.0255(9) Uani 1 1 d .
O15 O 0.8379(3) -0.1474(4) 0.24596(15) 0.0244(10) Uani 1 1 d .
O16 O 1.3369(3) 0.1876(4) 0.24493(15) 0.0231(9) Uani 1 1 d .
O1W O 1.0762(6) -0.2593(8) 0.1323(3) 0.081(2) Uani 1 1 d .
O2W O 0.8431(7) 0.8184(8) 0.1224(3) 0.098(3) Uani 1 1 d .
O3W O 1.0013(4) 0.8280(5) 0.36725(14) 0.0305(11) Uani 1 1 d .
O18A O 0.954(4) -0.098(2) 0.0483(8) 0.110(16) Uiso 0.186(6) 1 d PD
O18B O 0.855(4) 0.172(9) 0.067(3) 0.10(3) Uiso 0.093(3) 1 d PD
O18C O 1.003(6) 0.226(5) 0.036(2) 0.07(2) Uiso 0.093(3) 1 d PD
C1 C 1.2647(7) 0.0099(8) 0.1041(2) 0.0423(19) Uani 1 1 d .
C2 C 1.2851(8) -0.0888(8) 0.0676(3) 0.051(2) Uani 1 1 d .
C3 C 1.3082(9) 0.0001(9) 0.0286(3) 0.061(3) Uani 1 1 d .
C4 C 1.3222(10) -0.0962(9) -0.0109(3) 0.072(3) Uani 1 1 d .
C5 C 0.8502(9) 0.5071(9) 0.4517(3) 0.061(3) Uani 1 1 d .
C6 C 0.8603(8) 0.5980(8) 0.4112(3) 0.051(2) Uani 1 1 d .
C7 C 0.9011(7) 0.5058(8) 0.3779(3) 0.044(2) Uani 1 1 d .
C8 C 0.6154(6) 0.6191(8) 0.0937(2) 0.0358(16) Uani 1 1 d .
C9 C 0.6390(6) 0.5167(8) 0.0587(2) 0.0357(16) Uani 1 1 d .
C10 C 0.6509(7) 0.5959(8) 0.0172(2) 0.0452(19) Uani 1 1 d .
C11 C 0.3187(7) 0.5014(9) 0.0179(3) 0.046(2) Uani 1 1 d .
C12 C 0.3008(7) 0.4204(9) 0.0585(2) 0.049(2) Uani 1 1 d .
C13 C 1.2371(8) 1.0216(10) 0.4081(3) 0.057(2) Uani 1 1 d .
C14 C 1.2542(6) 0.9450(9) 0.3665(3) 0.047(2) Uani 1 1 d .
N1 N 1.2442(5) -0.0721(7) 0.14326(18) 0.0359(14) Uani 1 1 d .
N2 N 0.9153(4) 0.5922(6) 0.33785(17) 0.0282(12) Uani 1 1 d .
N3 N 0.6237(5) 0.5471(7) 0.13713(19) 0.0393(15) Uani 1 1 d .
N4 N 1.1536(4) -0.0650(6) 0.33434(19) 0.0352(14) Uani 1 1 d .

loop_
_atom_site_aniso_label
_atom_site_aniso_U_11
_atom_site_aniso_U_22
_atom_site_aniso_U_33
_atom_site_aniso_U_23
_atom_site_aniso_U_13
_atom_site_aniso_U_12
Ge1 0.0102(3) 0.0140(3) 0.0166(3) 0.0003(2) 0.0058(2) -0.0013(2)
Ge2 0.0142(3) 0.0239(4) 0.0319(4) -0.0031(3) 0.0064(3) -0.0017(2)
Ge3 0.0164(3) 0.0233(3) 0.0280(4) 0.0039(3) 0.0092(3) 0.0008(2)
Ge4 0.0105(3) 0.0121(3) 0.0239(4) -0.0013(2) 0.0065(3) -0.0009(2)
Ge5 0.0102(3) 0.0132(3) 0.0268(4) -0.0012(2) 0.0051(3) 0.0013(2)
Ge7 0.0123(3) 0.0132(3) 0.0229(4) 0.0000(2) 0.0094(3) 0.0011(2)
Ge6 0.0108(3) 0.0117(3) 0.0233(4) 0.0011(2) 0.0075(3) -0.0003(2)
Ge8A 0.075(9) 0.090(10) 0.086(10) -0.018(8) 0.012(7) -0.009(7)
Ge8B 0.029(4) 0.063(6) 0.017(4) -0.002(3) 0.001(3) 0.001(4)
F1 0.0225(17) 0.0281(18) 0.0170(17) 0.0024(13) 0.0054(14) -0.0025(14)
O1 0.0156(19) 0.0167(19) 0.018(2) 0.0014(15) 0.0071(17) 0.0010(15)
O2 0.0164(19) 0.016(2) 0.022(2) 0.0015(16) 0.0023(17) -0.0032(16)
O3 0.0115(19) 0.021(2) 0.026(2) -0.0042(16) 0.0078(17) 0.0002(15)
O4 0.0154(19) 0.0164(19) 0.022(2) -0.0016(16) 0.0095(17) -0.0039(15)
O5 0.0124(19) 0.021(2) 0.021(2) 0.0044(16) 0.0074(17) 0.0006(15)
O6 0.0131(19) 0.021(2) 0.032(2) 0.0051(17) 0.0051(18) 0.0045(16)
O7 0.022(2) 0.016(2) 0.031(2) 0.0074(17) 0.0033(19) -0.0018(16)
O8 0.032(2) 0.029(2) 0.016(2) 0.0037(18) 0.0023(19) 0.0055(19)
O9 0.018(2) 0.026(2) 0.027(2) -0.0088(18) 0.0126(18) -0.0005(17)
O10 0.025(2) 0.019(2) 0.029(2) -0.0071(17) 0.013(2) -0.0058(17)
O11 0.0119(19) 0.019(2) 0.032(2) -0.0044(17) 0.0018(18) 0.0013(16)
O12 0.0154(19) 0.015(2) 0.032(2) 0.0011(16) 0.0140(18) 0.0013(15)
O13 0.022(2) 0.026(2) 0.029(2) 0.0104(18) -0.0007(19) -0.0001(17)
O14 0.026(2) 0.033(2) 0.021(2) -0.0052(18) 0.0120(19) 0.0042(19)
O15 0.0106(19) 0.015(2) 0.050(3) 0.0007(18) 0.0114(19) -0.0019(15)
O16 0.0115(19) 0.015(2) 0.045(3) 0.0032(18) 0.0127(19) 0.0026(15)
O1W 0.080(5) 0.069(5) 0.098(6) 0.028(4) 0.023(4) -0.013(4)
O2W 0.115(7) 0.065(5) 0.104(7) -0.014(4) -0.006(5) -0.007(5)
O3W 0.038(3) 0.031(2) 0.025(2) -0.0074(19) 0.013(2) -0.020(2)
C1 0.059(5) 0.045(4) 0.028(4) 0.000(3) 0.020(4) 0.004(4)
C2 0.090(7) 0.037(4) 0.036(4) 0.003(3) 0.038(5) 0.008(4)
C3 0.109(8) 0.050(5) 0.035(5) 0.007(4) 0.044(5) 0.011(5)
C4 0.146(10) 0.045(5) 0.040(5) 0.002(4) 0.057(6) 0.013(6)
C5 0.113(8) 0.042(5) 0.037(5) -0.003(4) 0.043(5) -0.002(5)
C6 0.092(7) 0.034(4) 0.034(4) -0.003(3) 0.033(5) -0.003(4)
C7 0.078(6) 0.029(4) 0.034(4) 0.002(3) 0.029(4) 0.007(4)
C8 0.048(4) 0.038(4) 0.022(4) 0.000(3) 0.008(3) 0.006(3)
C9 0.045(4) 0.040(4) 0.024(4) -0.001(3) 0.012(3) 0.002(3)
C10 0.065(5) 0.048(5) 0.026(4) 0.003(3) 0.019(4) 0.003(4)
C11 0.062(5) 0.048(5) 0.031(4) -0.003(3) 0.019(4) -0.002(4)
C12 0.074(6) 0.053(5) 0.026(4) -0.001(3) 0.024(4) 0.005(4)
C13 0.084(7) 0.059(5) 0.036(5) 0.000(4) 0.030(5) -0.013(5)
C14 0.048(5) 0.063(5) 0.034(4) 0.000(4) 0.018(4) 0.006(4)
N1 0.037(3) 0.049(4) 0.023(3) 0.002(3) 0.009(3) 0.012(3)
N2 0.036(3) 0.027(3) 0.023(3) -0.001(2) 0.008(2) -0.001(2)
N3 0.040(3) 0.059(4) 0.021(3) 0.005(3) 0.011(3) 0.021(3)
N4 0.032(3) 0.046(4) 0.030(3) 0.012(3) 0.013(3) 0.012(3)

loop_
_atom_type_symbol
_atom_type_description
_atom_type_scat_dispersion_real
_atom_type_scat_dispersion_imag
_atom_type_scat_source
C C 0.0033 0.0016 'International Tables Vol C Tables 4.2.6.8 and 6.1.1.4'
H H 0.0000 0.0000 'International Tables Vol C Tables 4.2.6.8 and 6.1.1.4'
N N 0.0061 0.0033 'International Tables Vol C Tables 4.2.6.8 and 6.1.1.4'
O O 0.0106 0.0060 'International Tables Vol C Tables 4.2.6.8 and 6.1.1.4'
Ge Ge 0.1547 1.8001 'International Tables Vol C Tables 4.2.6.8 and 6.1.1.4'
F F 0.0171 0.0103 'International Tables Vol C Tables 4.2.6.8 and 6.1.1.4'

loop_
_geom_angle_atom_site_label_1
_geom_angle_atom_site_label_2
_geom_angle_atom_site_label_3
_geom_angle
_geom_angle_site_symmetry_1
_geom_angle_site_symmetry_3
F1 Ge1 O3 89.60(17) . .
F1 Ge1 O2 89.55(16) . .
O3 Ge1 O2 90.93(17) . .
F1 Ge1 O5 86.02(16) . .
O3 Ge1 O5 175.62(17) . .
O2 Ge1 O5 88.87(16) . .
F1 Ge1 O4 88.64(16) . .
O3 Ge1 O4 89.65(16) . .
O2 Ge1 O4 178.10(18) . .
O5 Ge1 O4 90.42(16) . .
F1 Ge1 O1 177.56(16) . .
O3 Ge1 O1 92.64(17) . .
O2 Ge1 O1 91.37(16) . .
O5 Ge1 O1 91.74(16) . .
O4 Ge1 O1 90.41(16) . .
O8 Ge2 O7 120.2(2) . .
O8 Ge2 O6 121.1(2) . .
O7 Ge2 O6 118.1(2) . .
O8 Ge2 O13 94.1(2) . .
O7 Ge2 O13 93.38(19) . .
O6 Ge2 O13 90.54(19) . .
O8 Ge2 O1 79.48(17) . .
O7 Ge2 O1 90.72(17) . .
O6 Ge2 O1 91.99(16) . .
O13 Ge2 O1 173.49(18) . .
O8 Ge2 Ge3 34.30(13) . .
O7 Ge2 Ge3 112.28(13) . .
O6 Ge2 Ge3 112.54(13) . .
O13 Ge2 Ge3 128.35(15) . .
O1 Ge2 Ge3 45.19(10) . .
O8 Ge3 O10 121.4(2) . .
O8 Ge3 O14 93.5(2) . .
O10 Ge3 O14 93.26(19) . .
O8 Ge3 O9 122.6(2) . .
O10 Ge3 O9 115.3(2) . .
O14 Ge3 O9 91.38(19) . .
O8 Ge3 O1 79.79(17) . .
O10 Ge3 O1 92.41(16) . .
O14 Ge3 O1 172.85(18) . .
O9 Ge3 O1 90.14(16) . .
O8 Ge3 Ge2 34.38(14) . .
O10 Ge3 Ge2 113.10(13) . .
O14 Ge3 Ge2 127.89(14) . .
O9 Ge3 Ge2 113.59(13) . .
O1 Ge3 Ge2 45.42(11) . .
O2 Ge4 O15 110.8(2) . .
O2 Ge4 O10 114.35(19) . .
O15 Ge4 O10 105.11(19) . .
O2 Ge4 O11 111.32(18) . .
O15 Ge4 O11 106.53(18) . .
O10 Ge4 O11 108.3(2) . .
O3 Ge5 O15 112.3(2) . 2_655
O3 Ge5 O6 115.17(19) . .
O15 Ge5 O6 105.87(19) 2_655 .
O3 Ge5 O11 110.47(19) . .
O15 Ge5 O11 104.15(18) 2_655 .
O6 Ge5 O11 108.2(2) . .
O5 Ge7 O16 114.7(2) . .
O5 Ge7 O9 116.75(19) . .
O16 Ge7 O9 103.14(19) . .
O5 Ge7 O12 109.28(18) . .
O16 Ge7 O12 101.68(17) . .
O9 Ge7 O12 110.1(2) . .
O4 Ge6 O7 115.42(18) . .
O4 Ge6 O16 110.24(19) . 2_755
O7 Ge6 O16 104.3(2) . 2_755
O4 Ge6 O12 110.08(18) . .
O7 Ge6 O12 110.5(2) . .
O16 Ge6 O12 105.72(17) 2_755 .
O18A Ge8A O1W 124.0(17) . .
O18A Ge8A O14 96.8(11) . .
O1W Ge8A O14 105.6(7) . .
O18A Ge8A O2W 107.9(18) . 1_545
O1W Ge8A O2W 107.7(8) . 1_545
O14 Ge8A O2W 114.9(8) . 1_545
O18A Ge8A Ge8B 48.7(8) . .
O1W Ge8A Ge8B 138.5(8) . .
O14 Ge8A Ge8B 49.7(4) . .
O2W Ge8A Ge8B 113.1(8) 1_545 .
O18A Ge8B O14 99.7(10) . .
O18A Ge8B O18C 128(3) . .
O14 Ge8B O18C 122(3) . .
O18A Ge8B O18B 115(4) . .
O14 Ge8B O18B 106(3) . .
O18C Ge8B O18B 84(4) . .
O18A Ge8B Ge8A 48.5(7) . .
O14 Ge8B Ge8A 52.9(4) . .
O18C Ge8B Ge8A 164(3) . .
O18B Ge8B Ge8A 112(3) . .
Ge1 O1 Ge3 135.8(2) . .
Ge1 O1 Ge2 134.66(19) . .
Ge3 O1 Ge2 89.40(15) . .
Ge4 O2 Ge1 118.2(2) . .
Ge5 O3 Ge1 118.3(2) . .
Ge6 O4 Ge1 116.7(2) . .
Ge7 O5 Ge1 116.3(2) . .
Ge5 O6 Ge2 123.6(2) . .
Ge6 O7 Ge2 122.5(2) . .
Ge3 O8 Ge2 111.3(2) . .
Ge7 O9 Ge3 122.8(2) . .
Ge4 O10 Ge3 123.0(2) . .
Ge5 O11 Ge4 119.3(2) . .
Ge7 O12 Ge6 120.0(2) . .
Ge3 O14 Ge8B 129.8(4) . .
Ge3 O14 Ge8A 127.9(5) . .
Ge8B O14 Ge8A 77.3(6) . .
Ge4 O15 Ge5 126.4(2) . 2_645
Ge6 O16 Ge7 126.9(2) 2_745 .
Ge8A O18A Ge8B 82.9(11) . .
N1 C1 C2 110.9(6) . .
C1 C2 C3 108.9(6) . .
C2 C3 C4 110.8(7) . .
C5 C4 C3 110.0(7) 4_665 .
C4 C5 C6 111.7(7) 4_566 .
C7 C6 C5 108.5(6) . .
C6 C7 N2 110.3(6) . .
N3 C8 C9 110.7(6) . .
C10 C9 C8 110.2(6) . .
C9 C10 C11 112.2(6) . 3_665
C12 C11 C10 112.0(7) . 3_665
C11 C12 C13 110.3(7) . 2_645
C14 C13 C12 112.0(7) . 2_655
N4 C14 C13 110.3(7) 1_565 .

loop_
_geom_bond_atom_site_label_1
_geom_bond_atom_site_label_2
_geom_bond_distance
_geom_bond_site_symmetry_2
Ge1 F1 1.810(3) .
Ge1 O3 1.865(4) .
Ge1 O2 1.877(4) .
Ge1 O5 1.891(4) .
Ge1 O4 1.898(4) .
Ge1 O1 1.918(4) .
Ge2 O8 1.759(4) .
Ge2 O7 1.766(4) .
Ge2 O6 1.765(4) .
Ge2 O13 1.782(4) .
Ge2 O1 2.067(4) .
Ge2 Ge3 2.9026(10) .
Ge3 O8 1.756(4) .
Ge3 O10 1.764(4) .
Ge3 O14 1.776(4) .
Ge3 O9 1.778(4) .
Ge3 O1 2.059(4) .
Ge4 O2 1.722(4) .
Ge4 O15 1.738(4) .
Ge4 O10 1.740(4) .
Ge4 O11 1.772(4) .
Ge5 O3 1.715(4) .
Ge5 O15 1.740(4) 2_655
Ge5 O6 1.749(4) .
Ge5 O11 1.766(4) .
Ge7 O5 1.717(4) .
Ge7 O16 1.752(4) .
Ge7 O9 1.753(4) .
Ge7 O12 1.760(4) .
Ge6 O4 1.724(4) .
Ge6 O7 1.738(4) .
Ge6 O16 1.748(4) 2_755
Ge6 O12 1.763(4) .
Ge8A O18A 1.752(19) .
Ge8A O1W 1.855(17) .
Ge8A O14 1.900(15) .
Ge8A O2W 1.973(17) 1_545
Ge8A Ge8B 2.323(18) .
Ge8B O18A 1.759(19) .
Ge8B O14 1.816(9) .
Ge8B O18C 1.76(2) .
Ge8B O18B 1.76(2) .
O15 Ge5 1.740(4) 2_645
O16 Ge6 1.748(4) 2_745
O2W Ge8A 1.973(17) 1_565
C1 N1 1.498(9) .
C1 C2 1.522(10) .
C2 C3 1.538(10) .
C3 C4 1.556(11) .
C4 C5 1.523(11) 4_665
C5 C4 1.523(11) 4_566
C5 C6 1.542(11) .
C6 C7 1.514(10) .
C7 N2 1.518(9) .
C8 N3 1.490(9) .
C8 C9 1.521(9) .
C9 C10 1.513(10) .
C10 C11 1.524(10) 3_665
C11 C12 1.520(10) .
C11 C10 1.524(10) 3_665
C12 C13 1.549(11) 2_645
C13 C14 1.523(11) .
C13 C12 1.549(11) 2_655
C14 N4 1.502(10) 1_565
N4 C14 1.502(10) 1_545
